data_4346576
loop_
_publ_author_name
'Tillmann, Jan'
'Moxter, Maximilian'
'Bolte, Michael'
'Lerner, Hans-Wolfram'
'Wagner, Matthias'

_publ_section_title
;
 Lewis acidity of Si6Cl12 and its role as convenient SiCl2 source.
;
_journal_issue 19
_journal_name_full 'Inorganic chemistry'
_journal_page_first 9611
_journal_page_last 9618
_journal_paper_doi 10.1021/acs.inorgchem.5b01703
_journal_volume 54
_journal_year 2015
_chemical_formula_moiety 'Cl12 Si6, 2(C16 H36 N), 2(Al Cl4)'
_chemical_formula_sum 'C32 H72 Al2 Cl20 N2 Si6'
_chemical_formula_weight 1416.41
_space_group_crystal_system monoclinic
_space_group_IT_number 15
_space_group_name_Hall '-C 2yc'
_space_group_name_H-M_alt 'C 1 2/c 1'
_atom_sites_solution_hydrogens geom
_audit_creation_method SHELXL-2013
_cell_angle_alpha 90
_cell_angle_beta 103.759(5)
_cell_angle_gamma 90
_cell_formula_units_Z 4
_cell_length_a 20.3059(13)
_cell_length_b 12.0325(5)
_cell_length_c 27.9854(17)
_cell_measurement_reflns_used 39170
_cell_measurement_temperature 173(2)
_cell_measurement_theta_max 26.5
_cell_measurement_theta_min 1.5
_cell_volume 6641.5(7)
_computing_cell_refinement 'X-Area (Stoe & Cie, 2001)'
_computing_data_collection 'X-Area (Stoe & Cie, 2001)'
_computing_data_reduction 'X-Area (Stoe & Cie, 2001)'
_computing_molecular_graphics 'XP in SHELXTL-Plus (Sheldrick, 2008)'
_computing_publication_material SHELXL97
_computing_structure_refinement 'SHELXL (Sheldrick, 2008)'
_computing_structure_solution 'SHELXS (Sheldrick, 2008)'
_diffrn_ambient_temperature 173(2)
_diffrn_measured_fraction_theta_full 0.998
_diffrn_measured_fraction_theta_max 0.992
_diffrn_measurement_device_type 'STOE IPDS II two-circle-diffractometer'
_diffrn_measurement_method \w
_diffrn_radiation_type MoK\a
_diffrn_radiation_wavelength 0.71073
_diffrn_reflns_av_R_equivalents 0.0988
_diffrn_reflns_av_unetI/netI 0.0547
_diffrn_reflns_Laue_measured_fraction_full 0.998
_diffrn_reflns_Laue_measured_fraction_max 0.992
_diffrn_reflns_limit_h_max 24
_diffrn_reflns_limit_h_min -24
_diffrn_reflns_limit_k_max 14
_diffrn_reflns_limit_k_min -6
_diffrn_reflns_limit_l_max 34
_diffrn_reflns_limit_l_min -33
_diffrn_reflns_number 28729
_diffrn_reflns_point_group_measured_fraction_full 0.998
_diffrn_reflns_point_group_measured_fraction_max 0.992
_diffrn_reflns_theta_full 25.000
_diffrn_reflns_theta_max 25.954
_diffrn_reflns_theta_min 1.983
_diffrn_source 'Genix 3D I\mS microfocus X-ray source'
_exptl_absorpt_coefficient_mu 0.984
_exptl_absorpt_correction_T_max 0.952
_exptl_absorpt_correction_T_min 0.828
_exptl_absorpt_correction_type multi-scan
_exptl_absorpt_process_details 'X-Area (Stoe & Cie, 2001)'
_exptl_crystal_colour colourless
_exptl_crystal_density_diffrn 1.417
_exptl_crystal_description block
_exptl_crystal_F_000 2912
_exptl_crystal_size_max 0.200
_exptl_crystal_size_mid 0.100
_exptl_crystal_size_min 0.050
_refine_diff_density_max 0.846
_refine_diff_density_min -0.521
_refine_diff_density_rms 0.121
_refine_ls_extinction_method none
_refine_ls_goodness_of_fit_ref 1.105
_refine_ls_hydrogen_treatment constr
_refine_ls_matrix_type full
_refine_ls_number_parameters 281
_refine_ls_number_reflns 6461
_refine_ls_number_restraints 0
_refine_ls_restrained_S_all 1.105
_refine_ls_R_factor_all 0.1001
_refine_ls_R_factor_gt 0.0898
_refine_ls_shift/su_max 0.000
_refine_ls_shift/su_mean 0.000
_refine_ls_structure_factor_coef Fsqd
_refine_ls_weighting_details 'w=1/[\s^2^(Fo^2^)+(0.0994P)^2^+59.1778P] where P=(Fo^2^+2Fc^2^)/3'
_refine_ls_weighting_scheme calc
_refine_ls_wR_factor_gt 0.2577
_refine_ls_wR_factor_ref 0.2635
_reflns_Friedel_coverage 0.000
_reflns_number_gt 5268
_reflns_number_total 6461
_reflns_threshold_expression 'I > 2\s(I)'
_cod_data_source_file ic5b01703_si_002.cif
_cod_data_source_block wa1830
_cod_original_sg_symbol_H-M 'C 2/c'
_cod_database_code 4346576
_shelx_space_group_comment
; 
The symmetry employed for this shelxl refinement is uniquely defined 
by the following loop, which should always be used as a source of 
symmetry information in preference to the above space-group names. 
They are only intended as comments. 
;
_shelx_estimated_absorpt_t_min 0.828
_shelx_estimated_absorpt_t_max 0.952
_shelxl_version_number 2013-3

loop_
_space_group_symop_operation_xyz
'x, y, z'
'-x, y, -z+1/2'
'x+1/2, y+1/2, z'
'-x+1/2, y+1/2, -z+1/2'
'-x, -y, -z'
'x, -y, z-1/2'
'-x+1/2, -y+1/2, -z'
'x+1/2, -y+1/2, z-1/2'

loop_
_atom_site_label
_atom_site_type_symbol
_atom_site_fract_x
_atom_site_fract_y
_atom_site_fract_z
_atom_site_U_iso_or_equiv
_atom_site_adp_type
_atom_site_occupancy
_atom_site_site_symmetry_order
_atom_site_calc_flag
_atom_site_refinement_flags_posn
_atom_site_refinement_flags_adp
Si1 Si 0.24718(10) 0.44606(16) 0.00010(7) 0.0416(4) Uani 1 1 d . .
Si2 Si 0.14783(9) 0.34349(15) 0.00086(7) 0.0417(4) Uani 1 1 d . .
Si3 Si 0.15067(10) 0.14686(16) 0.00113(7) 0.0422(4) Uani 1 1 d . .
Cl11 Cl 0.26660(10) 0.54983(16) 0.05982(8) 0.0581(5) Uani 1 1 d . .
Cl12 Cl 0.22422(10) 0.54868(17) -0.06041(8) 0.0594(5) Uani 1 1 d . .
Cl21 Cl 0.11393(11) 0.39326(17) 0.06099(8) 0.0577(5) Uani 1 1 d . .
Cl22 Cl 0.07480(10) 0.39287(17) -0.05940(8) 0.0587(5) Uani 1 1 d . .
Cl31 Cl 0.11947(11) 0.09641(17) 0.06202(8) 0.0587(5) Uani 1 1 d . .
Cl32 Cl 0.07852(10) 0.08908(17) -0.05816(8) 0.0571(5) Uani 1 1 d . .
N1 N 0.1388(3) 0.7683(5) 0.1481(2) 0.0424(13) Uani 1 1 d . .
C1 C 0.0939(4) 0.7895(6) 0.0980(3) 0.0474(16) Uani 1 1 d . .
H1A H 0.0942 0.8705 0.0918 0.057 Uiso 1 1 calc R U
H1B H 0.0470 0.7692 0.0991 0.057 Uiso 1 1 calc R U
C2 C 0.1100(4) 0.7311(7) 0.0545(3) 0.0562(19) Uani 1 1 d . .
H2A H 0.1052 0.6497 0.0578 0.067 Uiso 1 1 calc R U
H2B H 0.1574 0.7470 0.0532 0.067 Uiso 1 1 calc R U
C3 C 0.0618(5) 0.7714(8) 0.0078(3) 0.066(2) Uani 1 1 d . .
H3A H 0.0150 0.7491 0.0084 0.079 Uiso 1 1 calc R U
H3B H 0.0632 0.8536 0.0069 0.079 Uiso 1 1 calc R U
C4 C 0.0779(6) 0.7269(10) -0.0381(3) 0.084(3) Uani 1 1 d . .
H4A H 0.0456 0.7569 -0.0669 0.126 Uiso 1 1 calc R U
H4B H 0.0747 0.6456 -0.0382 0.126 Uiso 1 1 calc R U
H4C H 0.1240 0.7489 -0.0391 0.126 Uiso 1 1 calc R U
C5 C 0.1408(4) 0.6481(6) 0.1631(3) 0.0475(16) Uani 1 1 d . .
H5A H 0.1658 0.6421 0.1980 0.057 Uiso 1 1 calc R U
H5B H 0.1666 0.6060 0.1432 0.057 Uiso 1 1 calc R U
C6 C 0.0715(4) 0.5935(7) 0.1573(3) 0.0557(19) Uani 1 1 d . .
H6A H 0.0406 0.6461 0.1683 0.067 Uiso 1 1 calc R U
H6B H 0.0522 0.5770 0.1221 0.067 Uiso 1 1 calc R U
C7 C 0.0754(5) 0.4884(8) 0.1863(4) 0.068(2) Uani 1 1 d . .
H7A H 0.0937 0.5051 0.2216 0.082 Uiso 1 1 calc R U
H7B H 0.1071 0.4364 0.1758 0.082 Uiso 1 1 calc R U
C11 C 0.0793(6) 1.0205(8) 0.2150(4) 0.079(3) Uani 1 1 d . .
H11A H 0.0357 0.9864 0.2172 0.095 Uiso 1 1 calc R U
H11B H 0.1114 1.0125 0.2475 0.095 Uiso 1 1 calc R U
C8 C 0.0068(5) 0.4326(9) 0.1797(5) 0.089(3) Uani 1 1 d . .
H8A H 0.0108 0.3689 0.2020 0.134 Uiso 1 1 calc R U
H8B H -0.0089 0.4071 0.1456 0.134 Uiso 1 1 calc R U
H8C H -0.0259 0.4859 0.1872 0.134 Uiso 1 1 calc R U
C12 C 0.0683(7) 1.1404(9) 0.2035(5) 0.099(4) Uani 1 1 d . .
H12A H 0.0470 1.1751 0.2277 0.149 Uiso 1 1 calc R U
H12B H 0.0388 1.1489 0.1705 0.149 Uiso 1 1 calc R U
H12C H 0.1120 1.1763 0.2048 0.149 Uiso 1 1 calc R U
C9 C 0.1126(4) 0.8357(6) 0.1859(3) 0.0489(16) Uani 1 1 d . .
H9A H 0.0673 0.8068 0.1870 0.059 Uiso 1 1 calc R U
H9B H 0.1431 0.8227 0.2187 0.059 Uiso 1 1 calc R U
C10 C 0.1068(6) 0.9595(7) 0.1771(4) 0.068(2) Uani 1 1 d . .
H10A H 0.1522 0.9895 0.1770 0.082 Uiso 1 1 calc R U
H10B H 0.0768 0.9733 0.1442 0.082 Uiso 1 1 calc R U
C13 C 0.2114(4) 0.8049(7) 0.1477(3) 0.0493(16) Uani 1 1 d . .
H13A H 0.2276 0.7571 0.1240 0.059 Uiso 1 1 calc R U
H13B H 0.2093 0.8820 0.1350 0.059 Uiso 1 1 calc R U
C14 C 0.2638(4) 0.8012(8) 0.1964(3) 0.0581(19) Uani 1 1 d . .
H14A H 0.2620 0.7279 0.2121 0.070 Uiso 1 1 calc R U
H14B H 0.2533 0.8590 0.2186 0.070 Uiso 1 1 calc R U
C15 C 0.3358(4) 0.8205(7) 0.1888(3) 0.059(2) Uani 1 1 d . .
H15A H 0.3360 0.8916 0.1711 0.071 Uiso 1 1 calc R U
H15B H 0.3675 0.8283 0.2215 0.071 Uiso 1 1 calc R U
C16 C 0.3614(5) 0.7314(8) 0.1612(4) 0.070(3) Uani 1 1 d . .
H16A H 0.4087 0.7466 0.1610 0.105 Uiso 1 1 calc R U
H16B H 0.3339 0.7293 0.1273 0.105 Uiso 1 1 calc R U
H16C H 0.3584 0.6596 0.1770 0.105 Uiso 1 1 calc R U
Al1 Al 0.31090(12) 0.26747(18) 0.16238(7) 0.0460(5) Uani 1 1 d . .
Cl1 Cl 0.27927(10) 0.25143(14) 0.08214(6) 0.0471(4) Uani 1 1 d . .
Cl2 Cl 0.26650(12) 0.41387(18) 0.18233(7) 0.0631(6) Uani 1 1 d . .
Cl3 Cl 0.27497(16) 0.1261(2) 0.19341(8) 0.0787(7) Uani 1 1 d . .
Cl4 Cl 0.41805(12) 0.2748(3) 0.18385(10) 0.0847(8) Uani 1 1 d . .

loop_
_atom_site_aniso_label
_atom_site_aniso_U_11
_atom_site_aniso_U_22
_atom_site_aniso_U_33
_atom_site_aniso_U_23
_atom_site_aniso_U_13
_atom_site_aniso_U_12
Si1 0.0451(10) 0.0406(9) 0.0376(10) 0.0005(7) 0.0066(7) 0.0000(7)
Si2 0.0417(9) 0.0427(10) 0.0379(10) 0.0003(7) 0.0041(7) 0.0017(7)
Si3 0.0452(10) 0.0422(10) 0.0377(10) 0.0001(7) 0.0073(8) -0.0012(8)
Cl11 0.0598(11) 0.0519(10) 0.0609(12) -0.0177(9) 0.0107(9) -0.0025(8)
Cl12 0.0607(11) 0.0578(11) 0.0590(12) 0.0211(9) 0.0130(9) 0.0070(9)
Cl21 0.0632(11) 0.0585(11) 0.0553(11) -0.0109(9) 0.0220(9) -0.0003(9)
Cl22 0.0508(10) 0.0585(11) 0.0567(11) 0.0064(9) -0.0069(8) 0.0037(8)
Cl31 0.0660(12) 0.0569(11) 0.0585(12) 0.0087(9) 0.0256(9) -0.0014(9)
Cl32 0.0475(10) 0.0581(11) 0.0584(11) -0.0114(9) -0.0019(8) -0.0026(8)
N1 0.046(3) 0.041(3) 0.038(3) 0.002(2) 0.006(2) 0.001(2)
C1 0.054(4) 0.046(4) 0.041(4) 0.007(3) 0.009(3) 0.005(3)
C2 0.060(5) 0.065(5) 0.043(4) -0.002(3) 0.011(4) 0.008(4)
C3 0.070(5) 0.077(6) 0.048(5) 0.002(4) 0.010(4) 0.001(4)
C4 0.087(7) 0.119(9) 0.044(5) -0.012(5) 0.010(5) 0.021(6)
C5 0.050(4) 0.045(4) 0.045(4) 0.006(3) 0.006(3) 0.003(3)
C6 0.049(4) 0.054(4) 0.058(5) 0.011(4) -0.001(3) -0.001(3)
C7 0.068(5) 0.062(5) 0.071(6) 0.012(4) 0.010(4) -0.010(4)
C11 0.089(7) 0.074(6) 0.071(6) -0.016(5) 0.014(5) 0.021(5)
C8 0.078(7) 0.070(6) 0.113(9) 0.025(6) 0.011(6) -0.024(5)
C12 0.116(10) 0.074(7) 0.106(10) -0.015(6) 0.023(8) 0.017(7)
C9 0.052(4) 0.055(4) 0.043(4) 0.001(3) 0.018(3) 0.002(3)
C10 0.095(7) 0.051(4) 0.064(6) -0.003(4) 0.030(5) 0.007(4)
C13 0.045(4) 0.054(4) 0.050(4) -0.001(3) 0.015(3) -0.003(3)
C14 0.057(4) 0.071(5) 0.047(4) 0.001(4) 0.013(4) -0.005(4)
C15 0.059(5) 0.070(5) 0.043(4) 0.002(4) 0.003(3) -0.012(4)
C16 0.054(5) 0.068(5) 0.083(7) -0.011(5) 0.006(5) -0.003(4)
Al1 0.0512(12) 0.0534(12) 0.0304(10) -0.0028(8) 0.0034(9) 0.0044(9)
Cl1 0.0539(10) 0.0538(10) 0.0306(8) -0.0018(7) 0.0042(7) 0.0004(7)
Cl2 0.0795(13) 0.0648(12) 0.0422(10) -0.0052(8) 0.0088(9) 0.0193(10)
Cl3 0.127(2) 0.0624(12) 0.0469(11) 0.0047(10) 0.0200(12) -0.0092(13)
Cl4 0.0530(12) 0.132(2) 0.0613(14) -0.0254(14) -0.0018(10) 0.0116(13)

loop_
_atom_type_symbol
_atom_type_description
_atom_type_scat_dispersion_real
_atom_type_scat_dispersion_imag
_atom_type_scat_source
C C 0.0033 0.0016 'International Tables Vol C Tables 4.2.6.8 and 6.1.1.4'
H H 0.0000 0.0000 'International Tables Vol C Tables 4.2.6.8 and 6.1.1.4'
Cl Cl 0.1484 0.1585 'International Tables Vol C Tables 4.2.6.8 and 6.1.1.4'
N N 0.0061 0.0033 'International Tables Vol C Tables 4.2.6.8 and 6.1.1.4'
Si Si 0.0817 0.0704 'International Tables Vol C Tables 4.2.6.8 and 6.1.1.4'
Al Al 0.0645 0.0514 'International Tables Vol C Tables 4.2.6.8 and 6.1.1.4'

loop_
_geom_angle_atom_site_label_1
_geom_angle_atom_site_label_2
_geom_angle_atom_site_label_3
_geom_angle
_geom_angle_site_symmetry_1
_geom_angle_site_symmetry_3
Cl11 Si1 Cl12 105.53(13) . .
Cl11 Si1 Si3 107.51(11) . 7
Cl12 Si1 Si3 107.44(11) . 7
Cl11 Si1 Si2 108.02(11) . .
Cl12 Si1 Si2 107.05(11) . .
Si3 Si1 Si2 120.38(10) 7 .
Cl22 Si2 Cl21 105.76(12) . .
Cl22 Si2 Si3 107.73(11) . .
Cl21 Si2 Si3 107.56(11) . .
Cl22 Si2 Si1 107.00(11) . .
Cl21 Si2 Si1 107.91(11) . .
Si3 Si2 Si1 120.04(10) . .
Cl31 Si3 Cl32 105.63(12) . .
Cl31 Si3 Si1 108.56(11) . 7
Cl32 Si3 Si1 106.72(11) . 7
Cl31 Si3 Si2 106.68(11) . .
Cl32 Si3 Si2 108.87(11) . .
Si1 Si3 Si2 119.58(10) 7 .
C5 N1 C1 113.2(5) . .
C5 N1 C9 108.0(5) . .
C1 N1 C9 108.8(5) . .
C5 N1 C13 108.3(5) . .
C1 N1 C13 108.2(6) . .
C9 N1 C13 110.3(5) . .
N1 C1 C2 118.3(6) . .
N1 C1 H1A 107.7 . .
C2 C1 H1A 107.7 . .
N1 C1 H1B 107.7 . .
C2 C1 H1B 107.7 . .
H1A C1 H1B 107.1 . .
C1 C2 C3 109.1(7) . .
C1 C2 H2A 109.9 . .
C3 C2 H2A 109.9 . .
C1 C2 H2B 109.9 . .
C3 C2 H2B 109.9 . .
H2A C2 H2B 108.3 . .
C4 C3 C2 113.3(8) . .
C4 C3 H3A 108.9 . .
C2 C3 H3A 108.9 . .
C4 C3 H3B 108.9 . .
C2 C3 H3B 108.9 . .
H3A C3 H3B 107.7 . .
C3 C4 H4A 109.5 . .
C3 C4 H4B 109.5 . .
H4A C4 H4B 109.5 . .
C3 C4 H4C 109.5 . .
H4A C4 H4C 109.5 . .
H4B C4 H4C 109.5 . .
N1 C5 C6 114.9(6) . .
N1 C5 H5A 108.5 . .
C6 C5 H5A 108.5 . .
N1 C5 H5B 108.5 . .
C6 C5 H5B 108.5 . .
H5A C5 H5B 107.5 . .
C7 C6 C5 112.2(6) . .
C7 C6 H6A 109.2 . .
C5 C6 H6A 109.2 . .
C7 C6 H6B 109.2 . .
C5 C6 H6B 109.2 . .
H6A C6 H6B 107.9 . .
C6 C7 C8 112.3(8) . .
C6 C7 H7A 109.1 . .
C8 C7 H7A 109.1 . .
C6 C7 H7B 109.1 . .
C8 C7 H7B 109.1 . .
H7A C7 H7B 107.9 . .
C12 C11 C10 112.6(10) . .
C12 C11 H11A 109.1 . .
C10 C11 H11A 109.1 . .
C12 C11 H11B 109.1 . .
C10 C11 H11B 109.1 . .
H11A C11 H11B 107.8 . .
C7 C8 H8A 109.5 . .
C7 C8 H8B 109.5 . .
H8A C8 H8B 109.5 . .
C7 C8 H8C 109.5 . .
H8A C8 H8C 109.5 . .
H8B C8 H8C 109.5 . .
C11 C12 H12A 109.5 . .
C11 C12 H12B 109.5 . .
H12A C12 H12B 109.5 . .
C11 C12 H12C 109.5 . .
H12A C12 H12C 109.5 . .
H12B C12 H12C 109.5 . .
C10 C9 N1 115.9(6) . .
C10 C9 H9A 108.3 . .
N1 C9 H9A 108.3 . .
C10 C9 H9B 108.3 . .
N1 C9 H9B 108.3 . .
H9A C9 H9B 107.4 . .
C11 C10 C9 113.1(8) . .
C11 C10 H10A 108.9 . .
C9 C10 H10A 108.9 . .
C11 C10 H10B 108.9 . .
C9 C10 H10B 108.9 . .
H10A C10 H10B 107.8 . .
C14 C13 N1 116.8(6) . .
C14 C13 H13A 108.1 . .
N1 C13 H13A 108.1 . .
C14 C13 H13B 108.1 . .
N1 C13 H13B 108.1 . .
H13A C13 H13B 107.3 . .
C13 C14 C15 110.9(7) . .
C13 C14 H14A 109.5 . .
C15 C14 H14A 109.5 . .
C13 C14 H14B 109.5 . .
C15 C14 H14B 109.5 . .
H14A C14 H14B 108.1 . .
C16 C15 C14 115.0(7) . .
C16 C15 H15A 108.5 . .
C14 C15 H15A 108.5 . .
C16 C15 H15B 108.5 . .
C14 C15 H15B 108.5 . .
H15A C15 H15B 107.5 . .
C15 C16 H16A 109.5 . .
C15 C16 H16B 109.5 . .
H16A C16 H16B 109.5 . .
C15 C16 H16C 109.5 . .
H16A C16 H16C 109.5 . .
H16B C16 H16C 109.5 . .
Cl2 Al1 Cl3 110.55(15) . .
Cl2 Al1 Cl4 111.39(14) . .
Cl3 Al1 Cl4 110.37(16) . .
Cl2 Al1 Cl1 107.73(11) . .
Cl3 Al1 Cl1 107.70(12) . .
Cl4 Al1 Cl1 108.99(13) . .

loop_
_geom_bond_atom_site_label_1
_geom_bond_atom_site_label_2
_geom_bond_distance
_geom_bond_site_symmetry_2
Si1 Cl11 2.048(3) .
Si1 Cl12 2.058(3) .
Si1 Si3 2.364(3) 7
Si1 Si2 2.369(3) .
Si2 Cl22 2.051(3) .
Si2 Cl21 2.053(3) .
Si2 Si3 2.367(3) .
Si3 Cl31 2.046(3) .
Si3 Cl32 2.056(3) .
Si3 Si1 2.364(3) 7
N1 C5 1.504(8) .
N1 C1 1.501(9) .
N1 C9 1.525(9) .
N1 C13 1.542(9) .
C1 C2 1.509(11) .
C1 H1A 0.9900 .
C1 H1B 0.9900 .
C2 C3 1.516(11) .
C2 H2A 0.9900 .
C2 H2B 0.9900 .
C3 C4 1.497(13) .
C3 H3A 0.9900 .
C3 H3B 0.9900 .
C4 H4A 0.9800 .
C4 H4B 0.9800 .
C4 H4C 0.9800 .
C5 C6 1.527(10) .
C5 H5A 0.9900 .
C5 H5B 0.9900 .
C6 C7 1.495(11) .
C6 H6A 0.9900 .
C6 H6B 0.9900 .
C7 C8 1.517(13) .
C7 H7A 0.9900 .
C7 H7B 0.9900 .
C11 C12 1.483(15) .
C11 C10 1.505(13) .
C11 H11A 0.9900 .
C11 H11B 0.9900 .
C8 H8A 0.9800 .
C8 H8B 0.9800 .
C8 H8C 0.9800 .
C12 H12A 0.9800 .
C12 H12B 0.9800 .
C12 H12C 0.9800 .
C9 C10 1.510(11) .
C9 H9A 0.9900 .
C9 H9B 0.9900 .
C10 H10A 0.9900 .
C10 H10B 0.9900 .
C13 C14 1.518(11) .
C13 H13A 0.9900 .
C13 H13B 0.9900 .
C14 C15 1.543(12) .
C14 H14A 0.9900 .
C14 H14B 0.9900 .
C15 C16 1.487(13) .
C15 H15A 0.9900 .
C15 H15B 0.9900 .
C16 H16A 0.9800 .
C16 H16B 0.9800 .
C16 H16C 0.9800 .
Al1 Cl2 2.114(3) .
Al1 Cl3 2.116(3) .
Al1 Cl4 2.117(3) .
Al1 Cl1 2.192(3) .

loop_
_geom_torsion_atom_site_label_1
_geom_torsion_atom_site_label_2
_geom_torsion_atom_site_label_3
_geom_torsion_atom_site_label_4
_geom_torsion
C5 N1 C1 C2 -59.8(9)
C9 N1 C1 C2 -179.8(7)
C13 N1 C1 C2 60.3(8)
N1 C1 C2 C3 -175.7(7)
C1 C2 C3 C4 174.2(9)
C1 N1 C5 C6 -50.4(9)
C9 N1 C5 C6 70.2(8)
C13 N1 C5 C6 -170.4(6)
N1 C5 C6 C7 -162.4(7)
C5 C6 C7 C8 -178.8(9)
C5 N1 C9 C10 -179.9(7)
C1 N1 C9 C10 -56.7(9)
C13 N1 C9 C10 61.9(9)
C12 C11 C10 C9 -175.1(10)
N1 C9 C10 C11 178.8(8)
C5 N1 C13 C14 -62.8(8)
C1 N1 C13 C14 174.1(7)
C9 N1 C13 C14 55.2(8)
N1 C13 C14 C15 170.4(7)
C13 C14 C15 C16 -66.3(10)
